data_7134778
loop_
_publ_author_name
'Evans, Matthew J.'
'Jones, Cameron'

_publ_section_title
;
 Unsymmetrical bis(anilido)xanthene ligands: development and use in the
 preparation of magnesium diamide complexes.
;
_journal_issue 63
_journal_name_full 'Chemical communications (Cambridge, England)'
_journal_page_first 11814
_journal_page_last 11817
_journal_paper_doi 10.1039/d5cc03202d
_journal_volume 61
_journal_year 2025
_chemical_formula_sum 'C19 H24 N2 O'
_chemical_formula_weight 296.40
_space_group_crystal_system monoclinic
_space_group_IT_number 14
_space_group_name_Hall '-P 2ybc'
_space_group_name_H-M_alt 'P 1 21/c 1'
_atom_sites_solution_hydrogens mixed
_atom_sites_solution_primary fmap
_audit_creation_method SHELXL-2018/3
_audit_update_record
;
2025-06-05 deposited with the CCDC.	2025-07-02 downloaded from the CCDC.
;
_cell_angle_alpha 90
_cell_angle_beta 117.172(2)
_cell_angle_gamma 90
_cell_formula_units_Z 16
_cell_length_a 16.4224(3)
_cell_length_b 26.1026(3)
_cell_length_c 17.6208(3)
_cell_measurement_reflns_used 24044
_cell_measurement_temperature 122.9(2)
_cell_measurement_theta_max 79.9130
_cell_measurement_theta_min 4.5180
_cell_volume 6719.9(2)
_computing_cell_refinement 'CrysAlisPro 1.171.42.70a (Rigaku OD, 2022)'
_computing_data_collection 'CrysAlisPro 1.171.42.70a (Rigaku OD, 2022)'
_computing_data_reduction 'CrysAlisPro 1.171.42.70a (Rigaku OD, 2022)'
_computing_structure_refinement 'SHELXL-2018/3 (Sheldrick, 2018)'
_computing_structure_solution 'SHELXT 2014/4 (Sheldrick, 2014)'
_diffrn_ambient_environment N~2~
_diffrn_ambient_temperature 122.9(2)
_diffrn_detector 'Hybrid Pixel Array Detector'
_diffrn_detector_area_resol_mean 10.0000
_diffrn_detector_type HyPix
_diffrn_measured_fraction_theta_full 0.995
_diffrn_measured_fraction_theta_max 0.970
_diffrn_measurement_device 'four-circle diffractometer'
_diffrn_measurement_device_type 'XtaLAB Synergy, Dualflex, HyPix'
_diffrn_measurement_method '\w scans'
_diffrn_radiation_monochromator mirror
_diffrn_radiation_probe x-ray
_diffrn_radiation_type 'Cu K\a'
_diffrn_radiation_wavelength 1.54184
_diffrn_reflns_av_R_equivalents 0.0542
_diffrn_reflns_av_unetI/netI 0.0498
_diffrn_reflns_Laue_measured_fraction_full 0.995
_diffrn_reflns_Laue_measured_fraction_max 0.970
_diffrn_reflns_limit_h_max 20
_diffrn_reflns_limit_h_min -16
_diffrn_reflns_limit_k_max 27
_diffrn_reflns_limit_k_min -33
_diffrn_reflns_limit_l_max 20
_diffrn_reflns_limit_l_min -22
_diffrn_reflns_number 54341
_diffrn_reflns_point_group_measured_fraction_full 0.995
_diffrn_reflns_point_group_measured_fraction_max 0.970
_diffrn_reflns_theta_full 67.684
_diffrn_reflns_theta_max 80.128
_diffrn_reflns_theta_min 3.490
_diffrn_source 'micro-focus sealed X-ray tube'
_diffrn_source_type 'PhotonJet (Cu) X-ray Source'
_exptl_absorpt_coefficient_mu 0.565
_exptl_absorpt_correction_T_max 1.00000
_exptl_absorpt_correction_T_min 0.38281
_exptl_absorpt_correction_type multi-scan
_exptl_absorpt_process_details
;
CrysAlisPro 1.171.42.70a (Rigaku Oxford Diffraction, 2022)
Empirical absorption correction using spherical harmonics,
implemented in SCALE3 ABSPACK scaling algorithm.
;
_exptl_crystal_colour colourless
_exptl_crystal_density_diffrn 1.172
_exptl_crystal_description plate
_exptl_crystal_F_000 2560
_exptl_crystal_size_max 0.400
_exptl_crystal_size_mid 0.250
_exptl_crystal_size_min 0.100
_refine_diff_density_max 1.979
_refine_diff_density_min -0.641
_refine_diff_density_rms 0.065
_refine_ls_extinction_method none
_refine_ls_goodness_of_fit_ref 1.057
_refine_ls_hydrogen_treatment mixed
_refine_ls_matrix_type full
_refine_ls_number_parameters 949
_refine_ls_number_reflns 14255
_refine_ls_number_restraints 338
_refine_ls_restrained_S_all 1.094
_refine_ls_R_factor_all 0.0769
_refine_ls_R_factor_gt 0.0670
_refine_ls_shift/su_max 0.000
_refine_ls_shift/su_mean 0.000
_refine_ls_structure_factor_coef Fsqd
_refine_ls_weighting_details 'w=1/[\s^2^(Fo^2^)+(0.1151P)^2^+3.7984P] where P=(Fo^2^+2Fc^2^)/3'
_refine_ls_weighting_scheme calc
_refine_ls_wR_factor_gt 0.1877
_refine_ls_wR_factor_ref 0.1989
_reflns_Friedel_coverage 0.000
_reflns_number_gt 11911
_reflns_number_total 14255
_reflns_threshold_expression 'I > 2\s(I)'
_cod_data_source_file d5cc03202d2.cif
_cod_data_source_block cj1742
_cod_depositor_comments 'Adding full bibliography for 7134774--7134781.cif.'
_cod_original_sg_symbol_H-M 'P 21/c'
_cod_database_code 7134778
_shelx_shelxl_version_number 2018/3
_shelx_space_group_comment
;
The symmetry employed for this shelxl refinement is uniquely defined
by the following loop, which should always be used as a source of
symmetry information in preference to the above space-group names.
They are only intended as comments.
;
_smtbx_masks_void_probe_radius 1.2
_smtbx_masks_void_truncation_radius 1.2
_smtbx_masks_special_details
;
The unit cell contains 4 water solvates that were poorly ordered, such 
that a suitable crystallographic model could not be derived. Consequently,
these solvates were treated as a diffuse contribution to the overall 
scattering without specific atom positions using the Olex2 implementation of
SQUEEZE (Acta Cryst. (2015). C71, 9-18), also known as Solvent Mask. 
(Acta Cryst. A 1990, A46, 194., J. Appl. Cryst., 42: 339-341. & J. Molec. 
Biol. 1994, 243, 100).
;

loop_
_space_group_symop_operation_xyz
'x, y, z'
'-x, y+1/2, -z+1/2'
'-x, -y, -z'
'x, -y-1/2, z-1/2'

loop_
_atom_site_label
_atom_site_type_symbol
_atom_site_fract_x
_atom_site_fract_y
_atom_site_fract_z
_atom_site_U_iso_or_equiv
_atom_site_adp_type
_atom_site_occupancy
_atom_site_site_symmetry_order
_atom_site_calc_flag
_atom_site_refinement_flags_posn
_atom_site_refinement_flags_adp
_atom_site_refinement_flags_occupancy
_atom_site_disorder_assembly
_atom_site_disorder_group
O2 O 0.37235(8) 0.71737(5) 0.50573(8) 0.0221(3) Uani 1 1 d . . . . .
O1 O 0.70500(8) 0.57243(5) 0.63410(8) 0.0227(3) Uani 1 1 d . . . . .
O3 O 0.42821(9) 0.44216(5) 0.66014(8) 0.0237(3) Uani 1 1 d . . . . .
O4 O 0.60940(10) 0.63133(5) 0.80272(8) 0.0266(3) Uani 1 1 d . . . . .
N7 N 0.53776(12) 0.55128(6) 0.69929(11) 0.0275(3) Uani 1 1 d . . . . .
C20 C 0.37248(12) 0.76161(6) 0.46191(11) 0.0195(3) Uani 1 1 d . . . . .
C32 C 0.29759(12) 0.70862(7) 0.52005(11) 0.0199(3) Uani 1 1 d . . . . .
C27 C 0.22129(12) 0.74030(7) 0.49021(11) 0.0216(3) Uani 1 1 d . . . . .
C25 C 0.29749(12) 0.79388(7) 0.42297(11) 0.0213(3) Uani 1 1 d . . . . .
C69 C 0.59282(13) 0.71940(7) 0.81337(12) 0.0229(3) Uani 1 1 d . . . . .
C50 C 0.51814(12) 0.38143(7) 0.63451(11) 0.0212(3) Uani 1 1 d . . . . .
C21 C 0.45541(12) 0.77126(7) 0.45896(11) 0.0212(3) Uani 1 1 d . . . . .
C22 C 0.45965(13) 0.81317(7) 0.41240(11) 0.0231(3) Uani 1 1 d . . . . .
H22 H 0.515115 0.820221 0.409882 0.028 Uiso 1 1 calc R U . . .
C48 C 0.61574(13) 0.32217(7) 0.74462(12) 0.0243(4) Uani 1 1 d . . . . .
C70 C 0.64619(13) 0.67570(7) 0.84858(11) 0.0231(3) Uani 1 1 d . . . . .
C1 C 0.75700(13) 0.52947(7) 0.64226(11) 0.0231(3) Uani 1 1 d . . . . .
C51 C 0.48770(12) 0.40078(6) 0.69148(11) 0.0212(3) Uani 1 1 d . . . . .
C31 C 0.30346(12) 0.66419(7) 0.56754(11) 0.0218(3) Uani 1 1 d . . . . .
C2 C 0.70472(14) 0.48551(7) 0.60565(11) 0.0256(4) Uani 1 1 d . . . . .
C46 C 0.51472(13) 0.37992(7) 0.77168(11) 0.0225(3) Uani 1 1 d . . . . .
C49 C 0.58319(13) 0.34271(7) 0.66278(11) 0.0231(3) Uani 1 1 d . . . . .
H49 H 0.606033 0.329918 0.625717 0.028 Uiso 1 1 calc R U . . .
C39 C 0.37793(13) 0.45538(7) 0.70267(11) 0.0221(3) Uani 1 1 d . . . . .
C28 C 0.15206(13) 0.72851(7) 0.51336(12) 0.0252(4) Uani 1 1 d . . . . .
H28 H 0.099341 0.749753 0.493389 0.030 Uiso 1 1 calc R U . . .
C23 C 0.38442(13) 0.84516(7) 0.36925(11) 0.0242(4) Uani 1 1 d . . . . .
C24 C 0.30456(13) 0.83530(7) 0.37558(11) 0.0239(4) Uani 1 1 d . . . . .
H24 H 0.253311 0.857228 0.346999 0.029 Uiso 1 1 calc R U . . .
C40 C 0.30896(13) 0.49131(7) 0.65993(12) 0.0246(4) Uani 1 1 d . . . . .
C47 C 0.58028(13) 0.34082(7) 0.79756(11) 0.0242(4) Uani 1 1 d . . . . .
H47 H 0.601250 0.326560 0.852935 0.029 Uiso 1 1 calc R U . . .
C12 C 0.69027(12) 0.65750(7) 0.66596(12) 0.0253(4) Uani 1 1 d D U . . .
C30 C 0.23423(13) 0.65421(7) 0.58963(12) 0.0252(4) Uani 1 1 d . . . . .
H30 H 0.238230 0.624626 0.622547 0.030 Uiso 1 1 calc R U . . .
C58 C 0.66226(13) 0.58736(7) 0.82655(12) 0.0246(4) Uani 1 1 d . . . . .
C44 C 0.39411(13) 0.43445(7) 0.78069(11) 0.0243(4) Uani 1 1 d . . . . .
C65 C 0.72767(14) 0.67730(7) 0.92335(12) 0.0254(4) Uani 1 1 d . . . . .
C13 C 0.74893(12) 0.61731(7) 0.67098(12) 0.0234(4) Uani 1 1 d D U . . .
C29 C 0.15853(13) 0.68665(7) 0.56464(12) 0.0265(4) Uani 1 1 d . . . . .
C26 C 0.21001(12) 0.78532(7) 0.43115(11) 0.0226(3) Uani 1 1 d . . . . .
C68 C 0.62129(13) 0.76540(7) 0.85718(12) 0.0251(4) Uani 1 1 d . . . . .
H68 H 0.585828 0.795437 0.834229 0.030 Uiso 1 1 calc R U . . .
C67 C 0.70142(13) 0.76824(7) 0.93464(13) 0.0270(4) Uani 1 1 d . . . . .
C43 C 0.33566(14) 0.44939(8) 0.81478(12) 0.0289(4) Uani 1 1 d . . . . .
H43 H 0.344706 0.435362 0.867805 0.035 Uiso 1 1 calc R U . . .
C41 C 0.25252(14) 0.50499(8) 0.69601(13) 0.0290(4) Uani 1 1 d . . . . .
H41 H 0.204660 0.528998 0.667471 0.035 Uiso 1 1 calc R U . . .
C59 C 0.62200(14) 0.54543(7) 0.77250(12) 0.0259(4) Uani 1 1 d . . . . .
C63 C 0.74656(14) 0.58443(7) 0.89764(12) 0.0282(4) Uani 1 1 d . . . . .
C66 C 0.75392(14) 0.72430(7) 0.96615(12) 0.0268(4) Uani 1 1 d . . . . .
H66 H 0.809048 0.726175 1.018060 0.032 Uiso 1 1 calc R U . . .
C60 C 0.67037(15) 0.49967(7) 0.79098(14) 0.0304(4) Uani 1 1 d . . . . .
H60 H 0.644531 0.470915 0.754822 0.037 Uiso 1 1 calc R U . . .
C33 C 0.39060(15) 0.88960(7) 0.31728(13) 0.0284(4) Uani 1 1 d . . . . .
H33A H 0.330416 0.906969 0.289627 0.034 Uiso 1 1 calc R U . . .
H33B H 0.403873 0.876140 0.271562 0.034 Uiso 1 1 calc R U . . .
C57 C 0.68908(14) 0.28146(7) 0.77415(13) 0.0292(4) Uani 1 1 d . . . . .
H57A H 0.672360 0.255033 0.729190 0.035 Uiso 1 1 calc R U . . .
H57B H 0.692387 0.264679 0.825875 0.035 Uiso 1 1 calc R U . . .
C42 C 0.26489(14) 0.48409(8) 0.77346(13) 0.0311(4) Uani 1 1 d . . . . .
C36 C 0.18793(15) 0.83441(8) 0.46705(14) 0.0315(4) Uani 1 1 d . . . . .
H36A H 0.130691 0.829602 0.470793 0.047 Uiso 1 1 calc R U . . .
H36B H 0.181324 0.863308 0.429153 0.047 Uiso 1 1 calc R U . . .
H36C H 0.237756 0.841487 0.523982 0.047 Uiso 1 1 calc R U . . .
C45 C 0.47321(14) 0.39765(8) 0.82900(12) 0.0287(4) Uani 1 1 d . . . . .
C6 C 0.85128(14) 0.52906(8) 0.68203(14) 0.0326(4) Uani 1 1 d . . . . .
C35 C 0.13029(14) 0.77343(9) 0.34274(13) 0.0319(4) Uani 1 1 d . . . . .
H35A H 0.143567 0.741855 0.320398 0.048 Uiso 1 1 calc R U . . .
H35B H 0.122838 0.801822 0.303709 0.048 Uiso 1 1 calc R U . . .
H35C H 0.073751 0.769056 0.347902 0.048 Uiso 1 1 calc R U . . .
C34 C 0.46371(17) 0.92896(8) 0.36926(14) 0.0345(4) Uani 1 1 d . . . . .
H34A H 0.465421 0.955910 0.331294 0.052 Uiso 1 1 calc R U . . .
H34B H 0.523553 0.912089 0.397405 0.052 Uiso 1 1 calc R U . . .
H34C H 0.449089 0.944133 0.412438 0.052 Uiso 1 1 calc R U . . .
C62 C 0.79264(15) 0.53728(8) 0.91388(14) 0.0328(4) Uani 1 1 d . . . . .
H62 H 0.850776 0.534132 0.962311 0.039 Uiso 1 1 calc R U . . .
C61 C 0.75558(16) 0.49511(8) 0.86108(16) 0.0348(5) Uani 1 1 d . . . . .
C7 C 0.90693(14) 0.57772(8) 0.72035(16) 0.0361(5) Uani 1 1 d . . . . .
C3 C 0.75027(16) 0.43956(8) 0.61244(14) 0.0360(5) Uani 1 1 d D . . . .
H3 H 0.715869 0.409332 0.588453 0.043 Uiso 1 1 calc R U . . .
C8 C 0.8404(6) 0.6238(4) 0.6999(6) 0.030(2) Uani 0.452(8) 1 d D U P A 1
C64 C 0.78777(17) 0.62991(8) 0.95772(13) 0.0365(5) Uani 1 1 d . . . . .
C38 C 0.08895(16) 0.67528(9) 0.59658(16) 0.0370(5) Uani 1 1 d . . . . .
H38A H 0.066583 0.639824 0.579734 0.044 Uiso 1 1 calc R U . . .
H38B H 0.120738 0.676404 0.659698 0.044 Uiso 1 1 calc R U . . .
C76 C 0.72919(15) 0.81852(8) 0.98207(16) 0.0374(5) Uani 1 1 d . . . . .
H76A H 0.676138 0.832758 0.987375 0.045 Uiso 1 1 calc R U . . .
H76B H 0.778434 0.812001 1.040397 0.045 Uiso 1 1 calc R U . . .
C56 C 0.78230(16) 0.30332(9) 0.79402(16) 0.0393(5) Uani 1 1 d . . . . .
H56A H 0.778104 0.322510 0.744559 0.059 Uiso 1 1 calc R U . . .
H56B H 0.826397 0.275303 0.807002 0.059 Uiso 1 1 calc R U . . .
H56C H 0.802594 0.326272 0.843328 0.059 Uiso 1 1 calc R U . . .
C53 C 0.20156(17) 0.49893(11) 0.81103(16) 0.0433(5) Uani 1 1 d . . . . .
H53A H 0.164979 0.468576 0.810102 0.052 Uiso 1 1 calc R U . . .
H53B H 0.158530 0.525458 0.774281 0.052 Uiso 1 1 calc R U . . .
C17 C 0.96918(15) 0.56891(9) 0.81591(17) 0.0417(5) Uani 1 1 d . . . . .
H17A H 0.931564 0.560721 0.844321 0.063 Uiso 1 1 calc R U . . .
H17B H 1.004738 0.600012 0.841115 0.063 Uiso 1 1 calc R U . . .
H17C H 1.010935 0.540388 0.823235 0.063 Uiso 1 1 calc R U . . .
C52 C 0.25048(19) 0.51929(10) 0.90213(17) 0.0435(6) Uani 1 1 d . . . . .
H52A H 0.286726 0.549498 0.903843 0.065 Uiso 1 1 calc R U . . .
H52B H 0.291000 0.492712 0.939717 0.065 Uiso 1 1 calc R U . . .
H52C H 0.205140 0.528752 0.921350 0.065 Uiso 1 1 calc R U . . .
C37 C 0.00662(16) 0.71046(11) 0.56577(18) 0.0447(6) Uani 1 1 d . . . . .
H37A H -0.028523 0.707934 0.503593 0.067 Uiso 1 1 calc R U . . .
H37B H 0.027277 0.745861 0.581668 0.067 Uiso 1 1 calc R U . . .
H37C H -0.032128 0.700354 0.592133 0.067 Uiso 1 1 calc R U . . .
C11 C 0.7269(4) 0.7066(2) 0.6820(4) 0.0229(13) Uani 0.452(8) 1 d D U P A 1
H11 H 0.687678 0.735203 0.672473 0.027 Uiso 0.452(8) 1 calc R U P A 1
C55 C 0.54738(17) 0.42554(11) 0.90694(13) 0.0467(6) Uani 1 1 d . . . . .
H55A H 0.572385 0.453896 0.887613 0.070 Uiso 1 1 calc R U . . .
H55B H 0.596550 0.401469 0.940504 0.070 Uiso 1 1 calc R U . . .
H55C H 0.520391 0.438993 0.942312 0.070 Uiso 1 1 calc R U . . .
C16 C 0.96519(17) 0.59012(10) 0.6752(2) 0.0481(6) Uani 1 1 d . . . . .
H16A H 1.004945 0.560917 0.680435 0.072 Uiso 1 1 calc R U . . .
H16B H 1.002840 0.620402 0.701463 0.072 Uiso 1 1 calc R U . . .
H16C H 0.925020 0.596955 0.614688 0.072 Uiso 1 1 calc R U . . .
C4 C 0.84425(19) 0.43709(9) 0.65328(18) 0.0506(7) Uani 1 1 d D . . . .
C75 C 0.76224(18) 0.85783(9) 0.93984(19) 0.0485(6) Uani 1 1 d . . . . .
H75A H 0.714971 0.863481 0.881160 0.073 Uiso 1 1 calc R U . . .
H75B H 0.818284 0.845470 0.939232 0.073 Uiso 1 1 calc R U . . .
H75C H 0.774949 0.890093 0.971659 0.073 Uiso 1 1 calc R U . . .
C5 C 0.89385(17) 0.48184(9) 0.6864(2) 0.0524(7) Uani 1 1 d D . . . .
H5 H 0.958804 0.480354 0.712909 0.063 Uiso 1 1 calc R U . . .
C54 C 0.4377(2) 0.35018(10) 0.85706(19) 0.0501(7) Uani 1 1 d . . . . .
H54A H 0.408715 0.361061 0.892210 0.075 Uiso 1 1 calc R U . . .
H54B H 0.489051 0.327268 0.890267 0.075 Uiso 1 1 calc R U . . .
H54C H 0.392824 0.332076 0.806509 0.075 Uiso 1 1 calc R U . . .
C72 C 0.8044(2) 0.44401(9) 0.8777(2) 0.0559(7) Uani 1 1 d . . . . .
H72A H 0.770950 0.419821 0.896700 0.067 Uiso 1 1 calc R U . . .
H72B H 0.798140 0.431146 0.822430 0.067 Uiso 1 1 calc R U . . .
C73 C 0.88262(18) 0.64175(10) 0.9653(2) 0.0657(9) Uani 1 1 d . U . . .
H73A H 0.911523 0.668982 1.007440 0.099 Uiso 1 1 calc R U . . .
H73B H 0.876306 0.652980 0.909784 0.099 Uiso 1 1 calc R U . . .
H73C H 0.920653 0.610855 0.983452 0.099 Uiso 1 1 calc R U . . .
C9 C 0.8769(3) 0.67287(18) 0.7200(4) 0.0260(11) Uani 0.452(8) 1 d D U P A 1
H9 H 0.940541 0.678049 0.739272 0.031 Uiso 0.452(8) 1 calc R U P A 1
C74 C 0.7953(3) 0.61604(12) 1.04525(17) 0.0771(11) Uani 1 1 d . U . . .
H74A H 0.838475 0.587641 1.069889 0.116 Uiso 1 1 calc R U . . .
H74B H 0.734987 0.605762 1.038696 0.116 Uiso 1 1 calc R U . . .
H74C H 0.817074 0.645851 1.083098 0.116 Uiso 1 1 calc R U . . .
C15 C 0.8875(3) 0.38422(14) 0.6674(3) 0.0426(11) Uani 0.673(8) 1 d D . P B 1
H15A H 0.838503 0.358474 0.653932 0.051 Uiso 0.673(8) 1 calc R U P B 1
H15B H 0.912000 0.379456 0.625980 0.051 Uiso 0.673(8) 1 calc R U P B 1
C10 C 0.8205(3) 0.71437(15) 0.7119(4) 0.0244(11) Uani 0.452(8) 1 d D U P A 1
C71 C 0.8962(3) 0.44135(14) 0.9360(3) 0.0817(11) Uani 1 1 d . U . . .
H71A H 0.933117 0.455899 0.910590 0.123 Uiso 1 1 calc R U . . .
H71B H 0.913513 0.405478 0.951291 0.123 Uiso 1 1 calc R U . . .
H71C H 0.906811 0.460776 0.987261 0.123 Uiso 1 1 calc R U . . .
C18 C 0.8776(7) 0.7808(4) 0.8276(5) 0.074(3) Uani 0.452(8) 1 d D U P A 1
H18A H 0.819141 0.785851 0.828928 0.112 Uiso 0.452(8) 1 calc R U P A 1
H18B H 0.913679 0.812419 0.845599 0.112 Uiso 0.452(8) 1 calc R U P A 1
H18C H 0.911506 0.752916 0.866482 0.112 Uiso 0.452(8) 1 calc R U P A 1
C14 C 0.9619(3) 0.37294(15) 0.7538(3) 0.0661(16) Uani 0.673(8) 1 d D . P B 1
H14A H 0.980282 0.336985 0.756695 0.099 Uiso 0.673(8) 1 calc R U P B 1
H14B H 0.940099 0.379261 0.796306 0.099 Uiso 0.673(8) 1 calc R U P B 1
H14C H 1.014490 0.395101 0.765570 0.099 Uiso 0.673(8) 1 calc R U P B 1
C19 C 0.8601(3) 0.76741(16) 0.7387(3) 0.0328(14) Uani 0.452(8) 1 d D U P A 1
H19A H 0.918354 0.769685 0.734994 0.039 Uiso 0.452(8) 1 calc R U P A 1
H19B H 0.817255 0.792781 0.698566 0.039 Uiso 0.452(8) 1 calc R U P A 1
C80 C 0.8784(3) 0.67006(16) 0.7571(4) 0.0318(11) Uani 0.548(8) 1 d D U P A 2
H80 H 0.942694 0.674861 0.787707 0.038 Uiso 0.548(8) 1 calc R U P A 2
C81 C 0.8220(3) 0.71048(15) 0.7530(4) 0.0320(11) Uani 0.548(8) 1 d D U P A 2
C83 C 0.8434(7) 0.8039(3) 0.7345(5) 0.098(3) Uani 0.548(8) 1 d D U P A 2
H83A H 0.855678 0.792218 0.687813 0.147 Uiso 0.548(8) 1 calc R U P A 2
H83B H 0.883515 0.832887 0.763585 0.147 Uiso 0.548(8) 1 calc R U P A 2
H83C H 0.779355 0.814683 0.711333 0.147 Uiso 0.548(8) 1 calc R U P A 2
C84 C 0.8612(3) 0.76122(17) 0.7963(4) 0.0481(15) Uani 0.548(8) 1 d D U P A 2
H84A H 0.834231 0.770033 0.834666 0.058 Uiso 0.548(8) 1 calc R U P A 2
H84B H 0.928132 0.757489 0.831788 0.058 Uiso 0.548(8) 1 calc R U P A 2
C82 C 0.7278(3) 0.7033(2) 0.7098(4) 0.0246(11) Uani 0.548(8) 1 d D U P A 2
H82 H 0.688155 0.729832 0.709946 0.030 Uiso 0.548(8) 1 calc R U P A 2
C79 C 0.8451(6) 0.6217(4) 0.7179(7) 0.0320(16) Uani 0.548(8) 1 d . U P A 2
C77 C 0.9730(7) 0.3988(5) 0.6034(8) 0.078(4) Uani 0.327(8) 1 d D . P B 2
H77A H 0.948858 0.422349 0.554784 0.117 Uiso 0.327(8) 1 calc R U P B 2
H77B H 0.984073 0.365211 0.584994 0.117 Uiso 0.327(8) 1 calc R U P B 2
H77C H 1.030611 0.412356 0.648184 0.117 Uiso 0.327(8) 1 calc R U P B 2
C78 C 0.9017(6) 0.3931(3) 0.6394(6) 0.047(3) Uani 0.327(8) 1 d D . P B 2
H78A H 0.935225 0.376185 0.695582 0.057 Uiso 0.327(8) 1 calc R U P B 2
H78B H 0.856182 0.367750 0.601847 0.057 Uiso 0.327(8) 1 calc R U P B 2
N2 N 0.59484(10) 0.64926(6) 0.62771(10) 0.0222(3) Uani 1 1 d . . . . .
N6 N 0.48482(11) 0.40197(6) 0.55206(10) 0.0239(3) Uani 1 1 d . . . . .
N3 N 0.38013(11) 0.63178(6) 0.59467(10) 0.0241(3) Uani 1 1 d . . . . .
N4 N 0.53100(12) 0.74072(7) 0.50327(11) 0.0285(3) Uani 1 1 d . . . . .
N8 N 0.51539(11) 0.71605(6) 0.73384(11) 0.0263(3) Uani 1 1 d . . . . .
N1 N 0.61020(12) 0.48999(7) 0.55993(11) 0.0299(4) Uani 1 1 d . . . . .
N5 N 0.30040(13) 0.51455(6) 0.58425(11) 0.0284(3) Uani 1 1 d . . . . .
H1 H 0.5830(17) 0.6178(10) 0.6373(15) 0.027(6) Uiso 1 1 d . . . . .
H7 H 0.570(2) 0.6705(11) 0.6519(18) 0.039(7) Uiso 1 1 d . . . . .
H8 H 0.5264(18) 0.7122(10) 0.5316(17) 0.032(6) Uiso 1 1 d . . . . .
H2 H 0.497(2) 0.5773(12) 0.7048(19) 0.046(8) Uiso 1 1 d . . . . .
H10 H 0.579(2) 0.7461(11) 0.4915(18) 0.040(7) Uiso 1 1 d . . . . .
H4 H 0.508(2) 0.5196(11) 0.6836(18) 0.039(7) Uiso 1 1 d . . . . .
H13 H 0.5780(18) 0.4609(11) 0.5550(17) 0.033(6) Uiso 1 1 d . . . . .
H14 H 0.4086(17) 0.6373(9) 0.5655(16) 0.026(6) Uiso 1 1 d . . . . .
H6 H 0.330(2) 0.4995(11) 0.5599(19) 0.042(7) Uiso 1 1 d . . . . .
H15 H 0.436(2) 0.4216(12) 0.5358(19) 0.041(7) Uiso 1 1 d . . . . .
H16 H 0.476(2) 0.3779(13) 0.513(2) 0.050(8) Uiso 1 1 d . . . . .
H17 H 0.369(2) 0.5997(12) 0.5968(19) 0.043(7) Uiso 1 1 d . . . . .
H18 H 0.5877(19) 0.5176(11) 0.5735(18) 0.037(7) Uiso 1 1 d . . . . .
H19 H 0.486(2) 0.6844(12) 0.7253(19) 0.043(7) Uiso 1 1 d . . . . .
H12 H 0.482(2) 0.7426(13) 0.726(2) 0.047(8) Uiso 1 1 d . . . . .
H20 H 0.245(2) 0.5237(12) 0.551(2) 0.044(8) Uiso 1 1 d . . . . .

loop_
_atom_site_aniso_label
_atom_site_aniso_U_11
_atom_site_aniso_U_22
_atom_site_aniso_U_33
_atom_site_aniso_U_23
_atom_site_aniso_U_13
_atom_site_aniso_U_12
O2 0.0233(6) 0.0212(6) 0.0266(6) 0.0064(5) 0.0156(5) 0.0028(5)
O1 0.0217(6) 0.0197(6) 0.0276(6) -0.0004(5) 0.0119(5) -0.0007(5)
O3 0.0324(7) 0.0207(6) 0.0219(6) 0.0034(5) 0.0159(5) 0.0039(5)
O4 0.0343(7) 0.0171(6) 0.0251(6) -0.0005(5) 0.0109(6) 0.0011(5)
N7 0.0327(8) 0.0215(8) 0.0320(8) -0.0039(6) 0.0180(7) -0.0055(6)
C20 0.0245(8) 0.0175(8) 0.0198(7) 0.0012(6) 0.0129(7) 0.0005(6)
C32 0.0212(8) 0.0222(8) 0.0192(7) -0.0007(6) 0.0117(6) -0.0017(6)
C27 0.0230(8) 0.0218(8) 0.0222(8) -0.0004(6) 0.0123(7) 0.0000(6)
C25 0.0245(8) 0.0205(8) 0.0221(8) 0.0002(6) 0.0134(7) 0.0015(6)
C69 0.0260(9) 0.0224(8) 0.0257(8) -0.0001(7) 0.0166(7) 0.0006(7)
C50 0.0261(8) 0.0186(8) 0.0200(8) -0.0008(6) 0.0114(7) -0.0044(6)
C21 0.0242(8) 0.0207(8) 0.0220(8) -0.0020(6) 0.0134(7) 0.0000(6)
C22 0.0283(9) 0.0223(8) 0.0246(8) -0.0006(7) 0.0171(7) -0.0022(7)
C48 0.0283(9) 0.0182(8) 0.0253(8) -0.0002(6) 0.0111(7) -0.0022(7)
C70 0.0305(9) 0.0191(8) 0.0244(8) -0.0020(6) 0.0167(7) -0.0018(7)
C1 0.0265(9) 0.0214(8) 0.0231(8) 0.0032(6) 0.0127(7) 0.0029(7)
C51 0.0259(8) 0.0165(8) 0.0211(8) 0.0007(6) 0.0107(7) -0.0009(6)
C31 0.0233(8) 0.0209(8) 0.0204(8) -0.0003(6) 0.0095(7) -0.0016(6)
C2 0.0325(9) 0.0234(9) 0.0197(8) 0.0024(6) 0.0107(7) -0.0006(7)
C46 0.0277(9) 0.0197(8) 0.0203(8) -0.0001(6) 0.0112(7) -0.0014(7)
C49 0.0264(9) 0.0217(8) 0.0235(8) -0.0026(6) 0.0134(7) -0.0020(7)
C39 0.0275(9) 0.0184(8) 0.0218(8) -0.0022(6) 0.0125(7) -0.0021(6)
C28 0.0229(8) 0.0276(9) 0.0290(9) 0.0014(7) 0.0151(7) 0.0012(7)
C23 0.0339(10) 0.0212(8) 0.0235(8) 0.0005(6) 0.0183(8) 0.0007(7)
C24 0.0291(9) 0.0218(8) 0.0246(8) 0.0034(7) 0.0157(7) 0.0042(7)
C40 0.0297(9) 0.0201(8) 0.0227(8) -0.0019(6) 0.0109(7) -0.0014(7)
C47 0.0289(9) 0.0219(8) 0.0208(8) 0.0028(6) 0.0105(7) -0.0004(7)
C12 0.0224(9) 0.0229(9) 0.0306(9) 0.0022(7) 0.0121(7) 0.0001(7)
C30 0.0288(9) 0.0244(9) 0.0246(8) 0.0024(7) 0.0141(7) -0.0033(7)
C58 0.0344(10) 0.0183(8) 0.0262(8) 0.0024(7) 0.0182(8) 0.0009(7)
C44 0.0303(9) 0.0218(8) 0.0220(8) -0.0007(6) 0.0132(7) -0.0010(7)
C65 0.0322(9) 0.0244(9) 0.0229(8) 0.0001(7) 0.0154(7) 0.0004(7)
C13 0.0221(8) 0.0194(8) 0.0294(9) 0.0021(7) 0.0124(7) -0.0018(6)
C29 0.0260(9) 0.0282(9) 0.0294(9) -0.0003(7) 0.0162(8) -0.0038(7)
C26 0.0233(8) 0.0226(8) 0.0247(8) 0.0041(7) 0.0133(7) 0.0048(6)
C68 0.0285(9) 0.0213(8) 0.0314(9) -0.0017(7) 0.0189(8) 0.0024(7)
C67 0.0303(9) 0.0248(9) 0.0310(9) -0.0062(7) 0.0185(8) -0.0013(7)
C43 0.0333(10) 0.0325(10) 0.0243(9) 0.0022(7) 0.0161(8) 0.0018(8)
C41 0.0296(10) 0.0276(9) 0.0292(9) 0.0007(7) 0.0129(8) 0.0030(7)
C59 0.0361(10) 0.0211(8) 0.0300(9) -0.0001(7) 0.0235(8) -0.0027(7)
C63 0.0375(10) 0.0212(9) 0.0276(9) 0.0024(7) 0.0163(8) 0.0012(7)
C66 0.0309(9) 0.0273(9) 0.0238(8) -0.0035(7) 0.0137(7) -0.0008(7)
C60 0.0381(11) 0.0203(9) 0.0427(11) -0.0034(8) 0.0270(9) -0.0038(7)
C33 0.0407(11) 0.0235(9) 0.0299(9) 0.0044(7) 0.0240(9) 0.0015(8)
C57 0.0348(10) 0.0240(9) 0.0278(9) 0.0007(7) 0.0135(8) 0.0049(8)
C42 0.0321(10) 0.0347(10) 0.0307(10) -0.0006(8) 0.0179(8) 0.0016(8)
C36 0.0374(10) 0.0247(9) 0.0441(11) 0.0054(8) 0.0288(9) 0.0081(8)
C45 0.0377(10) 0.0307(10) 0.0226(8) 0.0053(7) 0.0180(8) 0.0077(8)
C6 0.0279(10) 0.0261(10) 0.0387(11) 0.0007(8) 0.0107(8) 0.0039(8)
C35 0.0251(9) 0.0412(11) 0.0273(9) 0.0077(8) 0.0100(8) 0.0007(8)
C34 0.0505(12) 0.0259(9) 0.0380(11) 0.0019(8) 0.0296(10) -0.0055(9)
C62 0.0361(11) 0.0241(9) 0.0379(11) 0.0051(8) 0.0167(9) 0.0043(8)
C61 0.0412(11) 0.0218(9) 0.0500(12) 0.0015(8) 0.0283(10) 0.0021(8)
C7 0.0206(9) 0.0283(10) 0.0522(13) -0.0005(9) 0.0103(9) 0.0014(7)
C3 0.0449(12) 0.0224(9) 0.0305(10) -0.0018(7) 0.0083(9) 0.0017(8)
C8 0.021(3) 0.023(3) 0.038(4) 0.003(3) 0.007(3) 0.004(2)
C64 0.0452(12) 0.0223(9) 0.0268(9) 0.0007(7) 0.0033(9) 0.0047(8)
C38 0.0373(11) 0.0388(12) 0.0470(12) 0.0053(9) 0.0296(10) -0.0032(9)
C76 0.0342(11) 0.0299(11) 0.0459(12) -0.0150(9) 0.0165(9) 0.0008(8)
C56 0.0369(11) 0.0397(12) 0.0483(13) 0.0095(10) 0.0254(10) 0.0113(9)
C53 0.0406(12) 0.0551(14) 0.0433(12) 0.0071(11) 0.0270(11) 0.0120(10)
C17 0.0277(10) 0.0322(11) 0.0530(14) -0.0064(10) 0.0079(10) 0.0018(8)
C52 0.0578(15) 0.0392(12) 0.0527(14) -0.0018(10) 0.0420(13) 0.0054(10)
C37 0.0315(11) 0.0570(15) 0.0560(14) 0.0077(12) 0.0290(11) -0.0009(10)
C11 0.029(2) 0.022(2) 0.021(3) 0.005(2) 0.015(2) 0.0021(16)
C55 0.0438(13) 0.0667(16) 0.0207(9) -0.0102(10) 0.0069(9) 0.0202(12)
C16 0.0315(11) 0.0417(13) 0.0706(17) 0.0076(12) 0.0230(12) 0.0055(10)
C4 0.0463(14) 0.0289(11) 0.0539(14) -0.0054(10) 0.0032(11) 0.0130(10)
C75 0.0425(13) 0.0239(10) 0.0617(16) -0.0024(10) 0.0087(11) -0.0029(9)
C5 0.0319(12) 0.0327(12) 0.0715(18) -0.0079(11) 0.0054(11) 0.0109(9)
C54 0.0740(18) 0.0429(13) 0.0598(15) 0.0273(12) 0.0533(15) 0.0229(12)
C72 0.0536(15) 0.0225(11) 0.095(2) 0.0009(12) 0.0374(16) 0.0074(10)
C73 0.0317(12) 0.0324(12) 0.096(2) -0.0196(13) -0.0024(13) 0.0063(10)
C9 0.022(2) 0.032(2) 0.026(3) -0.003(2) 0.014(2) -0.0034(16)
C74 0.141(3) 0.0384(14) 0.0285(12) 0.0052(10) 0.0187(15) 0.0154(16)
C15 0.049(2) 0.0253(18) 0.056(3) 0.0058(17) 0.026(2) 0.0095(15)
C10 0.029(2) 0.025(2) 0.023(3) 0.0001(17) 0.0157(19) -0.0060(15)
C71 0.0641(19) 0.0484(16) 0.111(3) 0.0019(17) 0.0218(19) 0.0166(15)
C18 0.113(7) 0.062(5) 0.072(5) -0.033(4) 0.063(5) -0.039(5)
C14 0.042(2) 0.0302(19) 0.095(4) 0.003(2) 0.004(2) 0.0171(16)
C19 0.035(2) 0.022(2) 0.045(3) -0.0035(19) 0.022(2) -0.0066(17)
C80 0.0221(18) 0.029(2) 0.041(3) -0.007(2) 0.011(2) -0.0063(14)
C81 0.0298(19) 0.0276(19) 0.037(3) -0.0054(18) 0.0140(18) -0.0043(14)
C83 0.115(4) 0.056(4) 0.081(4) 0.002(3) 0.009(3) -0.029(3)
C84 0.040(2) 0.036(3) 0.058(4) -0.013(2) 0.014(2) -0.0023(19)
C82 0.0267(18) 0.0222(19) 0.026(3) 0.0018(19) 0.013(2) 0.0015(13)
C79 0.020(3) 0.024(3) 0.043(4) 0.001(2) 0.006(2) -0.0028(19)
C77 0.065(7) 0.076(8) 0.084(8) -0.020(6) 0.026(6) 0.015(5)
C78 0.066(6) 0.028(4) 0.036(5) 0.006(3) 0.014(4) 0.016(4)
N2 0.0213(7) 0.0228(8) 0.0245(7) 0.0018(6) 0.0122(6) 0.0007(6)
N6 0.0300(8) 0.0247(8) 0.0185(7) 0.0005(6) 0.0123(6) -0.0006(6)
N3 0.0260(8) 0.0213(8) 0.0269(8) 0.0036(6) 0.0138(7) 0.0009(6)
N4 0.0256(8) 0.0316(9) 0.0337(8) 0.0097(7) 0.0181(7) 0.0056(6)
N8 0.0275(8) 0.0210(8) 0.0296(8) -0.0008(6) 0.0125(7) 0.0022(6)
N1 0.0307(9) 0.0243(8) 0.0325(9) -0.0028(7) 0.0127(7) -0.0054(7)
N5 0.0383(9) 0.0237(8) 0.0240(8) 0.0055(6) 0.0150(7) 0.0072(7)

loop_
_atom_type_symbol
_atom_type_description
_atom_type_scat_dispersion_real
_atom_type_scat_dispersion_imag
_atom_type_scat_source
C C 0.0181 0.0091 'International Tables Vol C Tables 4.2.6.8 and 6.1.1.4'
H H 0.0000 0.0000 'International Tables Vol C Tables 4.2.6.8 and 6.1.1.4'
N N 0.0311 0.0180 'International Tables Vol C Tables 4.2.6.8 and 6.1.1.4'
O O 0.0492 0.0322 'International Tables Vol C Tables 4.2.6.8 and 6.1.1.4'

loop_
_geom_angle_atom_site_label_1
_geom_angle_atom_site_label_2
_geom_angle_atom_site_label_3
_geom_angle
_geom_angle_site_symmetry_1
_geom_angle_site_symmetry_3
_geom_angle_publ_flag
C32 O2 C20 117.80(13) . . ?
C13 O1 C1 118.59(14) . . ?
C39 O3 C51 117.50(13) . . ?
C70 O4 C58 118.11(15) . . ?
C59 N7 H2 114.2(18) . . ?
C59 N7 H4 109.8(17) . . ?
H2 N7 H4 111(2) . . ?
C25 C20 O2 123.57(15) . . ?
C25 C20 C21 121.85(16) . . ?
O2 C20 C21 114.58(15) . . ?
O2 C32 C27 123.78(15) . . ?
O2 C32 C31 114.83(15) . . ?
C27 C32 C31 121.39(16) . . ?
C32 C27 C28 117.97(16) . . ?
C32 C27 C26 121.67(15) . . ?
C28 C27 C26 120.31(16) . . ?
C20 C25 C24 117.78(16) . . ?
C20 C25 C26 121.76(15) . . ?
C24 C25 C26 120.46(16) . . ?
C68 C69 C70 118.36(17) . . ?
C68 C69 N8 122.14(17) . . ?
C70 C69 N8 119.43(16) . . ?
C49 C50 C51 118.20(16) . . ?
C49 C50 N6 121.47(16) . . ?
C51 C50 N6 120.31(16) . . ?
N4 C21 C22 121.01(16) . . ?
N4 C21 C20 120.74(16) . . ?
C22 C21 C20 118.23(16) . . ?
C21 C22 C23 121.55(16) . . ?
C21 C22 H22 119.2 . . ?
C23 C22 H22 119.2 . . ?
C47 C48 C49 118.52(17) . . ?
C47 C48 C57 121.78(16) . . ?
C49 C48 C57 119.69(16) . . ?
O4 C70 C65 123.75(16) . . ?
O4 C70 C69 113.93(16) . . ?
C65 C70 C69 122.32(17) . . ?
O1 C1 C6 123.98(17) . . ?
O1 C1 C2 113.49(16) . . ?
C6 C1 C2 122.53(18) . . ?
C46 C51 O3 123.39(15) . . ?
C46 C51 C50 122.37(16) . . ?
O3 C51 C50 114.24(15) . . ?
C30 C31 N3 120.92(16) . . ?
C30 C31 C32 118.69(16) . . ?
N3 C31 C32 120.34(16) . . ?
N1 C2 C3 122.53(18) . . ?
N1 C2 C1 119.03(17) . . ?
C3 C2 C1 118.33(19) . . ?
C51 C46 C47 117.35(16) . . ?
C51 C46 C45 121.63(16) . . ?
C47 C46 C45 121.01(16) . . ?
C50 C49 C48 121.30(16) . . ?
C50 C49 H49 119.4 . . ?
C48 C49 H49 119.4 . . ?
C44 C39 O3 123.03(16) . . ?
C44 C39 C40 122.67(17) . . ?
O3 C39 C40 114.30(15) . . ?
C29 C28 C27 121.90(17) . . ?
C29 C28 H28 119.0 . . ?
C27 C28 H28 119.0 . . ?
C24 C23 C22 118.61(16) . . ?
C24 C23 C33 121.22(17) . . ?
C22 C23 C33 120.18(17) . . ?
C23 C24 C25 121.88(17) . . ?
C23 C24 H24 119.1 . . ?
C25 C24 H24 119.1 . . ?
C41 C40 C39 118.18(17) . . ?
C41 C40 N5 121.48(18) . . ?
C39 C40 N5 120.27(17) . . ?
C48 C47 C46 122.06(16) . . ?
C48 C47 H47 119.0 . . ?
C46 C47 H47 119.0 . . ?
C11 C12 C13 117.2(3) . . ?
C13 C12 C82 119.2(3) . . ?
C11 C12 N2 121.4(3) . . ?
C13 C12 N2 119.87(16) . . ?
C82 C12 N2 120.3(3) . . ?
C31 C30 C29 121.58(17) . . ?
C31 C30 H30 119.2 . . ?
C29 C30 H30 119.2 . . ?
C63 C58 O4 123.45(17) . . ?
C63 C58 C59 122.63(18) . . ?
O4 C58 C59 113.91(17) . . ?
C39 C44 C43 117.18(17) . . ?
C39 C44 C45 122.00(16) . . ?
C43 C44 C45 120.80(16) . . ?
C70 C65 C66 117.68(17) . . ?
C70 C65 C64 121.49(17) . . ?
C66 C65 C64 120.82(18) . . ?
C8 C13 O1 122.4(5) . . ?
C8 C13 C12 122.7(5) . . ?
O1 C13 C12 114.31(15) . . ?
O1 C13 C79 123.5(5) . . ?
C12 C13 C79 121.9(5) . . ?
C28 C29 C30 118.25(16) . . ?
C28 C29 C38 123.24(18) . . ?
C30 C29 C38 118.49(17) . . ?
C27 C26 C25 110.59(14) . . ?
C27 C26 C35 108.49(15) . . ?
C25 C26 C35 109.65(15) . . ?
C27 C26 C36 109.77(15) . . ?
C25 C26 C36 108.97(15) . . ?
C35 C26 C36 109.34(16) . . ?
C69 C68 C67 121.07(17) . . ?
C69 C68 H68 119.5 . . ?
C67 C68 H68 119.5 . . ?
C66 C67 C68 118.77(17) . . ?
C66 C67 C76 121.39(19) . . ?
C68 C67 C76 119.84(18) . . ?
C42 C43 C44 122.03(17) . . ?
C42 C43 H43 119.0 . . ?
C44 C43 H43 119.0 . . ?
C40 C41 C42 121.17(18) . . ?
C40 C41 H41 119.4 . . ?
C42 C41 H41 119.4 . . ?
C60 C59 C58 118.05(19) . . ?
C60 C59 N7 121.82(18) . . ?
C58 C59 N7 120.02(17) . . ?
C58 C63 C62 117.20(19) . . ?
C58 C63 C64 121.92(17) . . ?
C62 C63 C64 120.87(19) . . ?
C67 C66 C65 121.72(18) . . ?
C67 C66 H66 119.1 . . ?
C65 C66 H66 119.1 . . ?
C61 C60 C59 121.32(19) . . ?
C61 C60 H60 119.3 . . ?
C59 C60 H60 119.3 . . ?
C23 C33 C34 113.91(17) . . ?
C23 C33 H33A 108.8 . . ?
C34 C33 H33A 108.8 . . ?
C23 C33 H33B 108.8 . . ?
C34 C33 H33B 108.8 . . ?
H33A C33 H33B 107.7 . . ?
C48 C57 C56 112.13(16) . . ?
C48 C57 H57A 109.2 . . ?
C56 C57 H57A 109.2 . . ?
C48 C57 H57B 109.2 . . ?
C56 C57 H57B 109.2 . . ?
H57A C57 H57B 107.9 . . ?
C43 C42 C41 118.73(18) . . ?
C43 C42 C53 120.97(19) . . ?
C41 C42 C53 120.30(19) . . ?
C26 C36 H36A 109.5 . . ?
C26 C36 H36B 109.5 . . ?
H36A C36 H36B 109.5 . . ?
C26 C36 H36C 109.5 . . ?
H36A C36 H36C 109.5 . . ?
H36B C36 H36C 109.5 . . ?
C44 C45 C46 110.23(15) . . ?
C44 C45 C55 108.99(17) . . ?
C46 C45 C55 108.86(17) . . ?
C44 C45 C54 109.54(18) . . ?
C46 C45 C54 108.46(17) . . ?
C55 C45 C54 110.8(2) . . ?
C1 C6 C5 116.8(2) . . ?
C1 C6 C7 121.62(18) . . ?
C5 C6 C7 121.55(19) . . ?
C26 C35 H35A 109.5 . . ?
C26 C35 H35B 109.5 . . ?
H35A C35 H35B 109.5 . . ?
C26 C35 H35C 109.5 . . ?
H35A C35 H35C 109.5 . . ?
H35B C35 H35C 109.5 . . ?
C33 C34 H34A 109.5 . . ?
C33 C34 H34B 109.5 . . ?
H34A C34 H34B 109.5 . . ?
C33 C34 H34C 109.5 . . ?
H34A C34 H34C 109.5 . . ?
H34B C34 H34C 109.5 . . ?
C61 C62 C63 121.8(2) . . ?
C61 C62 H62 119.1 . . ?
C63 C62 H62 119.1 . . ?
C60 C61 C62 118.95(19) . . ?
C60 C61 C72 118.6(2) . . ?
C62 C61 C72 122.5(2) . . ?
C79 C7 C6 111.0(3) . . ?
C79 C7 C16 113.1(4) . . ?
C6 C7 C16 109.6(2) . . ?
C79 C7 C17 104.2(5) . . ?
C6 C7 C17 108.90(18) . . ?
C16 C7 C17 109.88(19) . . ?
C6 C7 C8 109.0(4) . . ?
C16 C7 C8 104.8(4) . . ?
C17 C7 C8 114.6(4) . . ?
C4 C3 C2 121.1(2) . . ?
C4 C3 H3 119.4 . . ?
C2 C3 H3 119.4 . . ?
C13 C8 C9 119.0(9) . . ?
C13 C8 C7 122.0(7) . . ?
C9 C8 C7 118.7(6) . . ?
C65 C64 C63 110.71(17) . . ?
C65 C64 C73 108.59(19) . . ?
C63 C64 C73 109.1(2) . . ?
C65 C64 C74 109.3(2) . . ?
C63 C64 C74 108.7(2) . . ?
C73 C64 C74 110.4(3) . . ?
C37 C38 C29 116.67(18) . . ?
C37 C38 H38A 108.1 . . ?
C29 C38 H38A 108.1 . . ?
C37 C38 H38B 108.1 . . ?
C29 C38 H38B 108.1 . . ?
H38A C38 H38B 107.3 . . ?
C75 C76 C67 113.8(2) . . ?
C75 C76 H76A 108.8 . . ?
C67 C76 H76A 108.8 . . ?
C75 C76 H76B 108.8 . . ?
C67 C76 H76B 108.8 . . ?
H76A C76 H76B 107.7 . . ?
C57 C56 H56A 109.5 . . ?
C57 C56 H56B 109.5 . . ?
H56A C56 H56B 109.5 . . ?
C57 C56 H56C 109.5 . . ?
H56A C56 H56C 109.5 . . ?
H56B C56 H56C 109.5 . . ?
C42 C53 C52 114.3(2) . . ?
C42 C53 H53A 108.7 . . ?
C52 C53 H53A 108.7 . . ?
C42 C53 H53B 108.7 . . ?
C52 C53 H53B 108.7 . . ?
H53A C53 H53B 107.6 . . ?
C7 C17 H17A 109.5 . . ?
C7 C17 H17B 109.5 . . ?
H17A C17 H17B 109.5 . . ?
C7 C17 H17C 109.5 . . ?
H17A C17 H17C 109.5 . . ?
H17B C17 H17C 109.5 . . ?
C53 C52 H52A 109.5 . . ?
C53 C52 H52B 109.5 . . ?
H52A C52 H52B 109.5 . . ?
C53 C52 H52C 109.5 . . ?
H52A C52 H52C 109.5 . . ?
H52B C52 H52C 109.5 . . ?
C38 C37 H37A 109.5 . . ?
C38 C37 H37B 109.5 . . ?
H37A C37 H37B 109.5 . . ?
C38 C37 H37C 109.5 . . ?
H37A C37 H37C 109.5 . . ?
H37B C37 H37C 109.5 . . ?
C12 C11 C10 120.8(5) . . ?
C12 C11 H11 119.6 . . ?
C10 C11 H11 119.6 . . ?
C45 C55 H55A 109.5 . . ?
C45 C55 H55B 109.5 . . ?
H55A C55 H55B 109.5 . . ?
C45 C55 H55C 109.5 . . ?
H55A C55 H55C 109.5 . . ?
H55B C55 H55C 109.5 . . ?
C7 C16 H16A 109.5 . . ?
C7 C16 H16B 109.5 . . ?
H16A C16 H16B 109.5 . . ?
C7 C16 H16C 109.5 . . ?
H16A C16 H16C 109.5 . . ?
H16B C16 H16C 109.5 . . ?
C3 C4 C5 118.9(2) . . ?
C3 C4 C15 117.2(3) . . ?
C5 C4 C15 123.6(3) . . ?
C3 C4 C78 124.2(4) . . ?
C5 C4 C78 113.6(4) . . ?
C76 C75 H75A 109.5 . . ?
C76 C75 H75B 109.5 . . ?
H75A C75 H75B 109.5 . . ?
C76 C75 H75C 109.5 . . ?
H75A C75 H75C 109.5 . . ?
H75B C75 H75C 109.5 . . ?
C4 C5 C6 122.3(2) . . ?
C4 C5 H5 118.9 . . ?
C6 C5 H5 118.9 . . ?
C45 C54 H54A 109.5 . . ?
C45 C54 H54B 109.5 . . ?
H54A C54 H54B 109.5 . . ?
C45 C54 H54C 109.5 . . ?
H54A C54 H54C 109.5 . . ?
H54B C54 H54C 109.5 . . ?
C71 C72 C61 119.2(3) . . ?
C71 C72 H72A 107.5 . . ?
C61 C72 H72A 107.5 . . ?
C71 C72 H72B 107.5 . . ?
C61 C72 H72B 107.5 . . ?
H72A C72 H72B 107.0 . . ?
C64 C73 H73A 109.5 . . ?
C64 C73 H73B 109.5 . . ?
H73A C73 H73B 109.5 . . ?
C64 C73 H73C 109.5 . . ?
H73A C73 H73C 109.5 . . ?
H73B C73 H73C 109.5 . . ?
C8 C9 C10 120.2(6) . . ?
C8 C9 H9 119.9 . . ?
C10 C9 H9 119.9 . . ?
C64 C74 H74A 109.5 . . ?
C64 C74 H74B 109.5 . . ?
H74A C74 H74B 109.5 . . ?
C64 C74 H74C 109.5 . . ?
H74A C74 H74C 109.5 . . ?
H74B C74 H74C 109.5 . . ?
C14 C15 C4 116.9(3) . . ?
C14 C15 H15A 108.1 . . ?
C4 C15 H15A 108.1 . . ?
C14 C15 H15B 108.1 . . ?
C4 C15 H15B 108.1 . . ?
H15A C15 H15B 107.3 . . ?
C9 C10 C11 119.6(4) . . ?
C9 C10 C19 120.7(4) . . ?
C11 C10 C19 119.7(4) . . ?
C72 C71 H71A 109.5 . . ?
C72 C71 H71B 109.5 . . ?
H71A C71 H71B 109.5 . . ?
C72 C71 H71C 109.5 . . ?
H71A C71 H71C 109.5 . . ?
H71B C71 H71C 109.5 . . ?
C19 C18 H18A 109.5 . . ?
C19 C18 H18B 109.5 . . ?
H18A C18 H18B 109.5 . . ?
C19 C18 H18C 109.5 . . ?
H18A C18 H18C 109.5 . . ?
H18B C18 H18C 109.5 . . ?
C15 C14 H14A 109.5 . . ?
C15 C14 H14B 109.5 . . ?
H14A C14 H14B 109.5 . . ?
C15 C14 H14C 109.5 . . ?
H14A C14 H14C 109.5 . . ?
H14B C14 H14C 109.5 . . ?
C18 C19 C10 113.0(5) . . ?
C18 C19 H19A 109.0 . . ?
C10 C19 H19A 109.0 . . ?
C18 C19 H19B 109.0 . . ?
C10 C19 H19B 109.0 . . ?
H19A C19 H19B 107.8 . . ?
C81 C80 C79 123.5(5) . . ?
C81 C80 H80 118.2 . . ?
C79 C80 H80 118.2 . . ?
C80 C81 C82 118.5(4) . . ?
C80 C81 C84 121.3(4) . . ?
C82 C81 C84 120.2(4) . . ?
C84 C83 H83A 109.5 . . ?
C84 C83 H83B 109.5 . . ?
H83A C83 H83B 109.5 . . ?
C84 C83 H83C 109.5 . . ?
H83A C83 H83C 109.5 . . ?
H83B C83 H83C 109.5 . . ?
C83 C84 C81 112.9(6) . . ?
C83 C84 H84A 109.0 . . ?
C81 C84 H84A 109.0 . . ?
C83 C84 H84B 109.0 . . ?
C81 C84 H84B 109.0 . . ?
H84A C84 H84B 107.8 . . ?
C81 C82 C12 120.9(4) . . ?
C81 C82 H82 119.5 . . ?
C12 C82 H82 119.5 . . ?
C13 C79 C80 115.8(8) . . ?
C13 C79 C7 120.5(7) . . ?
C80 C79 C7 123.6(6) . . ?
C78 C77 H77A 109.5 . . ?
C78 C77 H77B 109.5 . . ?
H77A C77 H77B 109.5 . . ?
C78 C77 H77C 109.5 . . ?
H77A C77 H77C 109.5 . . ?
H77B C77 H77C 109.5 . . ?
C77 C78 C4 127.0(7) . . ?
C77 C78 H78A 105.6 . . ?
C4 C78 H78A 105.6 . . ?
C77 C78 H78B 105.6 . . ?
C4 C78 H78B 105.6 . . ?
H78A C78 H78B 106.1 . . ?
C12 N2 H1 110.2(16) . . ?
C12 N2 H7 108.8(18) . . ?
H1 N2 H7 107(2) . . ?
C50 N6 H15 115.1(19) . . ?
C50 N6 H16 112(2) . . ?
H15 N6 H16 111(3) . . ?
C31 N3 H14 110.2(17) . . ?
C31 N3 H17 115(2) . . ?
H14 N3 H17 112(3) . . ?
C21 N4 H8 120.0(16) . . ?
C21 N4 H10 115.4(18) . . ?
H8 N4 H10 123(2) . . ?
C69 N8 H19 112.5(18) . . ?
C69 N8 H12 109(2) . . ?
H19 N8 H12 116(3) . . ?
C2 N1 H13 115.7(17) . . ?
C2 N1 H18 113.8(18) . . ?
H13 N1 H18 114(2) . . ?
C40 N5 H6 115.6(19) . . ?
C40 N5 H20 113(2) . . ?
H6 N5 H20 116(3) . . ?

loop_
_geom_bond_atom_site_label_1
_geom_bond_atom_site_label_2
_geom_bond_distance
_geom_bond_site_symmetry_2
_geom_bond_publ_flag
O2 C32 1.381(2) . ?
O2 C20 1.390(2) . ?
O1 C13 1.373(2) . ?
O1 C1 1.377(2) . ?
O3 C39 1.388(2) . ?
O3 C51 1.390(2) . ?
O4 C70 1.383(2) . ?
O4 C58 1.384(2) . ?
N7 C59 1.404(3) . ?
N7 H2 0.98(3) . ?
N7 H4 0.94(3) . ?
C20 C25 1.388(2) . ?
C20 C21 1.409(2) . ?
C32 C27 1.389(2) . ?
C32 C31 1.407(2) . ?
C27 C28 1.406(2) . ?
C27 C26 1.524(2) . ?
C25 C24 1.403(2) . ?
C25 C26 1.524(2) . ?
C69 C68 1.388(3) . ?
C69 C70 1.399(3) . ?
C69 N8 1.400(2) . ?
C50 C49 1.387(3) . ?
C50 C51 1.404(2) . ?
C50 N6 1.404(2) . ?
C21 N4 1.379(2) . ?
C21 C22 1.388(2) . ?
C22 C23 1.394(3) . ?
C22 H22 0.9500 . ?
C48 C47 1.394(3) . ?
C48 C49 1.396(3) . ?
C48 C57 1.510(3) . ?
C70 C65 1.385(3) . ?
C1 C6 1.377(3) . ?
C1 C2 1.402(3) . ?
C51 C46 1.385(2) . ?
C31 C30 1.384(2) . ?
C31 N3 1.407(2) . ?
C2 N1 1.389(3) . ?
C2 C3 1.389(3) . ?
C46 C47 1.400(3) . ?
C46 C45 1.526(2) . ?
C49 H49 0.9500 . ?
C39 C44 1.388(2) . ?
C39 C40 1.397(3) . ?
C28 C29 1.391(3) . ?
C28 H28 0.9500 . ?
C23 C24 1.390(3) . ?
C23 C33 1.510(2) . ?
C24 H24 0.9500 . ?
C40 C41 1.389(3) . ?
C40 N5 1.412(2) . ?
C47 H47 0.9500 . ?
C12 C11 1.388(6) . ?
C12 C13 1.400(2) . ?
C12 C82 1.405(5) . ?
C12 N2 1.411(2) . ?
C30 C29 1.399(3) . ?
C30 H30 0.9500 . ?
C58 C63 1.381(3) . ?
C58 C59 1.402(3) . ?
C44 C43 1.400(3) . ?
C44 C45 1.525(3) . ?
C65 C66 1.401(3) . ?
C65 C64 1.525(3) . ?
C13 C8 1.359(9) . ?
C13 C79 1.414(9) . ?
C29 C38 1.516(2) . ?
C26 C35 1.541(3) . ?
C26 C36 1.544(3) . ?
C68 C67 1.400(3) . ?
C68 H68 0.9500 . ?
C67 C66 1.389(3) . ?
C67 C76 1.510(3) . ?
C43 C42 1.389(3) . ?
C43 H43 0.9500 . ?
C41 C42 1.396(3) . ?
C41 H41 0.9500 . ?
C59 C60 1.388(3) . ?
C63 C62 1.404(3) . ?
C63 C64 1.528(3) . ?
C66 H66 0.9500 . ?
C60 C61 1.385(3) . ?
C60 H60 0.9500 . ?
C33 C34 1.527(3) . ?
C33 H33A 0.9900 . ?
C33 H33B 0.9900 . ?
C57 C56 1.517(3) . ?
C57 H57A 0.9900 . ?
C57 H57B 0.9900 . ?
C42 C53 1.516(3) . ?
C36 H36A 0.9800 . ?
C36 H36B 0.9800 . ?
C36 H36C 0.9800 . ?
C45 C55 1.540(3) . ?
C45 C54 1.544(3) . ?
C6 C5 1.402(3) . ?
C6 C7 1.530(3) . ?
C35 H35A 0.9800 . ?
C35 H35B 0.9800 . ?
C35 H35C 0.9800 . ?
C34 H34A 0.9800 . ?
C34 H34B 0.9800 . ?
C34 H34C 0.9800 . ?
C62 C61 1.390(3) . ?
C62 H62 0.9500 . ?
C61 C72 1.514(3) . ?
C7 C79 1.520(12) . ?
C7 C16 1.533(3) . ?
C7 C17 1.537(3) . ?
C7 C8 1.553(12) . ?
C3 C4 1.375(4) . ?
C3 H3 0.9500 . ?
C8 C9 1.389(10) . ?
C64 C73 1.533(4) . ?
C64 C74 1.534(4) . ?
C38 C37 1.515(3) . ?
C38 H38A 0.9900 . ?
C38 H38B 0.9900 . ?
C76 C75 1.507(4) . ?
C76 H76A 0.9900 . ?
C76 H76B 0.9900 . ?
C56 H56A 0.9800 . ?
C56 H56B 0.9800 . ?
C56 H56C 0.9800 . ?
C53 C52 1.525(4) . ?
C53 H53A 0.9900 . ?
C53 H53B 0.9900 . ?
C17 H17A 0.9800 . ?
C17 H17B 0.9800 . ?
C17 H17C 0.9800 . ?
C52 H52A 0.9800 . ?
C52 H52B 0.9800 . ?
C52 H52C 0.9800 . ?
C37 H37A 0.9800 . ?
C37 H37B 0.9800 . ?
C37 H37C 0.9800 . ?
C11 C10 1.394(6) . ?
C11 H11 0.9500 . ?
C55 H55A 0.9800 . ?
C55 H55B 0.9800 . ?
C55 H55C 0.9800 . ?
C16 H16A 0.9800 . ?
C16 H16B 0.9800 . ?
C16 H16C 0.9800 . ?
C4 C5 1.391(4) . ?
C4 C15 1.519(4) . ?
C4 C78 1.575(6) . ?
C75 H75A 0.9800 . ?
C75 H75B 0.9800 . ?
C75 H75C 0.9800 . ?
C5 H5 0.9500 . ?
C54 H54A 0.9800 . ?
C54 H54B 0.9800 . ?
C54 H54C 0.9800 . ?
C72 C71 1.385(5) . ?
C72 H72A 0.9900 . ?
C72 H72B 0.9900 . ?
C73 H73A 0.9800 . ?
C73 H73B 0.9800 . ?
C73 H73C 0.9800 . ?
C9 C10 1.390(6) . ?
C9 H9 0.9500 . ?
C74 H74A 0.9800 . ?
C74 H74B 0.9800 . ?
C74 H74C 0.9800 . ?
C15 C14 1.483(6) . ?
C15 H15A 0.9900 . ?
C15 H15B 0.9900 . ?
C10 C19 1.511(5) . ?
C71 H71A 0.9800 . ?
C71 H71B 0.9800 . ?
C71 H71C 0.9800 . ?
C18 C19 1.499(7) . ?
C18 H18A 0.9800 . ?
C18 H18B 0.9800 . ?
C18 H18C 0.9800 . ?
C14 H14A 0.9800 . ?
C14 H14B 0.9800 . ?
C14 H14C 0.9800 . ?
C19 H19A 0.9900 . ?
C19 H19B 0.9900 . ?
C80 C81 1.384(5) . ?
C80 C79 1.422(10) . ?
C80 H80 0.9500 . ?
C81 C82 1.390(6) . ?
C81 C84 1.517(5) . ?
C83 C84 1.491(7) . ?
C83 H83A 0.9800 . ?
C83 H83B 0.9800 . ?
C83 H83C 0.9800 . ?
C84 H84A 0.9900 . ?
C84 H84B 0.9900 . ?
C82 H82 0.9500 . ?
C77 C78 1.573(9) . ?
C77 H77A 0.9800 . ?
C77 H77B 0.9800 . ?
C77 H77C 0.9800 . ?
C78 H78A 0.9900 . ?
C78 H78B 0.9900 . ?
N2 H1 0.88(3) . ?
N2 H7 0.90(3) . ?
N6 H15 0.88(3) . ?
N6 H16 0.89(3) . ?
N3 H14 0.85(3) . ?
N3 H17 0.86(3) . ?
N4 H8 0.92(3) . ?
N4 H10 0.91(3) . ?
N8 H19 0.93(3) . ?
N8 H12 0.86(3) . ?
N1 H13 0.91(3) . ?
N1 H18 0.89(3) . ?
N5 H6 0.87(3) . ?
N5 H20 0.86(3) . ?

loop_
_geom_torsion_atom_site_label_1
_geom_torsion_atom_site_label_2
_geom_torsion_atom_site_label_3
_geom_torsion_atom_site_label_4
_geom_torsion
_geom_torsion_site_symmetry_1
_geom_torsion_site_symmetry_2
_geom_torsion_site_symmetry_3
_geom_torsion_site_symmetry_4
_geom_torsion_publ_flag
C32 O2 C20 C25 -8.2(2) . . . . ?
C32 O2 C20 C21 172.44(14) . . . . ?
C20 O2 C32 C27 2.7(2) . . . . ?
C20 O2 C32 C31 -177.69(14) . . . . ?
O2 C32 C27 C28 -176.54(16) . . . . ?
C31 C32 C27 C28 3.9(3) . . . . ?
O2 C32 C27 C26 6.0(3) . . . . ?
C31 C32 C27 C26 -173.58(16) . . . . ?
O2 C20 C25 C24 -175.51(16) . . . . ?
C21 C20 C25 C24 3.8(3) . . . . ?
O2 C20 C25 C26 4.8(3) . . . . ?
C21 C20 C25 C26 -175.90(16) . . . . ?
C25 C20 C21 N4 175.29(17) . . . . ?
O2 C20 C21 N4 -5.4(2) . . . . ?
C25 C20 C21 C22 -2.8(3) . . . . ?
O2 C20 C21 C22 176.52(15) . . . . ?
N4 C21 C22 C23 -178.22(17) . . . . ?
C20 C21 C22 C23 -0.1(3) . . . . ?
C58 O4 C70 C65 -8.6(2) . . . . ?
C58 O4 C70 C69 172.29(14) . . . . ?
C68 C69 C70 O4 176.50(15) . . . . ?
N8 C69 C70 O4 -6.5(2) . . . . ?
C68 C69 C70 C65 -2.6(3) . . . . ?
N8 C69 C70 C65 174.43(16) . . . . ?
C13 O1 C1 C6 -3.1(3) . . . . ?
C13 O1 C1 C2 177.11(14) . . . . ?
C39 O3 C51 C46 -15.1(2) . . . . ?
C39 O3 C51 C50 164.53(15) . . . . ?
C49 C50 C51 C46 -5.2(3) . . . . ?
N6 C50 C51 C46 176.36(17) . . . . ?
C49 C50 C51 O3 175.09(15) . . . . ?
N6 C50 C51 O3 -3.3(2) . . . . ?
O2 C32 C31 C30 175.86(16) . . . . ?
C27 C32 C31 C30 -4.6(3) . . . . ?
O2 C32 C31 N3 -1.7(2) . . . . ?
C27 C32 C31 N3 177.89(16) . . . . ?
O1 C1 C2 N1 5.6(2) . . . . ?
C6 C1 C2 N1 -174.16(18) . . . . ?
O1 C1 C2 C3 -178.10(17) . . . . ?
C6 C1 C2 C3 2.1(3) . . . . ?
O3 C51 C46 C47 -175.28(16) . . . . ?
C50 C51 C46 C47 5.1(3) . . . . ?
O3 C51 C46 C45 6.3(3) . . . . ?
C50 C51 C46 C45 -173.36(17) . . . . ?
C51 C50 C49 C48 2.0(3) . . . . ?
N6 C50 C49 C48 -179.60(17) . . . . ?
C47 C48 C49 C50 1.1(3) . . . . ?
C57 C48 C49 C50 -177.73(17) . . . . ?
C51 O3 C39 C44 9.8(2) . . . . ?
C51 O3 C39 C40 -169.74(15) . . . . ?
C32 C27 C28 C29 0.1(3) . . . . ?
C26 C27 C28 C29 177.68(17) . . . . ?
C21 C22 C23 C24 1.9(3) . . . . ?
C21 C22 C23 C33 -178.37(17) . . . . ?
C22 C23 C24 C25 -0.9(3) . . . . ?
C33 C23 C24 C25 179.39(17) . . . . ?
C20 C25 C24 C23 -1.9(3) . . . . ?
C26 C25 C24 C23 177.79(17) . . . . ?
C44 C39 C40 C41 -2.4(3) . . . . ?
O3 C39 C40 C41 177.10(16) . . . . ?
C44 C39 C40 N5 174.68(17) . . . . ?
O3 C39 C40 N5 -5.8(2) . . . . ?
C49 C48 C47 C46 -1.2(3) . . . . ?
C57 C48 C47 C46 177.58(17) . . . . ?
C51 C46 C47 C48 -1.8(3) . . . . ?
C45 C46 C47 C48 176.66(17) . . . . ?
N3 C31 C30 C29 178.65(17) . . . . ?
C32 C31 C30 C29 1.1(3) . . . . ?
C70 O4 C58 C63 5.4(2) . . . . ?
C70 O4 C58 C59 -175.45(15) . . . . ?
O3 C39 C44 C43 -177.17(17) . . . . ?
C40 C39 C44 C43 2.3(3) . . . . ?
O3 C39 C44 C45 4.2(3) . . . . ?
C40 C39 C44 C45 -176.34(18) . . . . ?
O4 C70 C65 C66 -175.97(16) . . . . ?
C69 C70 C65 C66 3.0(3) . . . . ?
O4 C70 C65 C64 4.9(3) . . . . ?
C69 C70 C65 C64 -176.14(18) . . . . ?
C1 O1 C13 C8 13.6(5) . . . . ?
C1 O1 C13 C12 -174.43(15) . . . . ?
C1 O1 C13 C79 -0.7(6) . . . . ?
C11 C12 C13 C8 7.7(5) . . . . ?
N2 C12 C13 C8 173.9(5) . . . . ?
C11 C12 C13 O1 -164.3(3) . . . . ?
C82 C12 C13 O1 172.8(3) . . . . ?
N2 C12 C13 O1 1.9(2) . . . . ?
C82 C12 C13 C79 -1.0(6) . . . . ?
N2 C12 C13 C79 -171.9(5) . . . . ?
C27 C28 C29 C30 -3.4(3) . . . . ?
C27 C28 C29 C38 174.95(19) . . . . ?
C31 C30 C29 C28 2.8(3) . . . . ?
C31 C30 C29 C38 -175.68(19) . . . . ?
C32 C27 C26 C25 -8.5(2) . . . . ?
C28 C27 C26 C25 174.03(16) . . . . ?
C32 C27 C26 C35 111.78(19) . . . . ?
C28 C27 C26 C35 -65.7(2) . . . . ?
C32 C27 C26 C36 -128.79(18) . . . . ?
C28 C27 C26 C36 53.8(2) . . . . ?
C20 C25 C26 C27 3.4(2) . . . . ?
C24 C25 C26 C27 -176.24(16) . . . . ?
C20 C25 C26 C35 -116.18(19) . . . . ?
C24 C25 C26 C35 64.2(2) . . . . ?
C20 C25 C26 C36 124.18(18) . . . . ?
C24 C25 C26 C36 -55.5(2) . . . . ?
C70 C69 C68 C67 0.1(3) . . . . ?
N8 C69 C68 C67 -176.85(16) . . . . ?
C69 C68 C67 C66 1.8(3) . . . . ?
C69 C68 C67 C76 -178.25(17) . . . . ?
C39 C44 C43 C42 -0.7(3) . . . . ?
C45 C44 C43 C42 177.93(19) . . . . ?
C39 C40 C41 C42 0.9(3) . . . . ?
N5 C40 C41 C42 -176.15(19) . . . . ?
C63 C58 C59 C60 -1.3(3) . . . . ?
O4 C58 C59 C60 179.50(15) . . . . ?
C63 C58 C59 N7 -177.50(17) . . . . ?
O4 C58 C59 N7 3.3(2) . . . . ?
O4 C58 C63 C62 -179.87(17) . . . . ?
C59 C58 C63 C62 1.0(3) . . . . ?
O4 C58 C63 C64 1.5(3) . . . . ?
C59 C58 C63 C64 -177.63(18) . . . . ?
C68 C67 C66 C65 -1.3(3) . . . . ?
C76 C67 C66 C65 178.72(18) . . . . ?
C70 C65 C66 C67 -1.0(3) . . . . ?
C64 C65 C66 C67 178.16(18) . . . . ?
C58 C59 C60 C61 0.6(3) . . . . ?
N7 C59 C60 C61 176.71(18) . . . . ?
C24 C23 C33 C34 119.0(2) . . . . ?
C22 C23 C33 C34 -60.8(2) . . . . ?
C47 C48 C57 C56 -104.8(2) . . . . ?
C49 C48 C57 C56 73.9(2) . . . . ?
C44 C43 C42 C41 -0.7(3) . . . . ?
C44 C43 C42 C53 178.9(2) . . . . ?
C40 C41 C42 C43 0.6(3) . . . . ?
C40 C41 C42 C53 -179.0(2) . . . . ?
C39 C44 C45 C46 -12.0(3) . . . . ?
C43 C44 C45 C46 169.47(17) . . . . ?
C39 C44 C45 C55 107.5(2) . . . . ?
C43 C44 C45 C55 -71.1(2) . . . . ?
C39 C44 C45 C54 -131.2(2) . . . . ?
C43 C44 C45 C54 50.2(3) . . . . ?
C51 C46 C45 C44 6.9(3) . . . . ?
C47 C46 C45 C44 -171.44(17) . . . . ?
C51 C46 C45 C55 -112.6(2) . . . . ?
C47 C46 C45 C55 69.1(2) . . . . ?
C51 C46 C45 C54 126.9(2) . . . . ?
C47 C46 C45 C54 -51.5(3) . . . . ?
O1 C1 C6 C5 178.8(2) . . . . ?
C2 C1 C6 C5 -1.5(3) . . . . ?
O1 C1 C6 C7 -0.7(3) . . . . ?
C2 C1 C6 C7 179.04(19) . . . . ?
C58 C63 C62 C61 0.0(3) . . . . ?
C64 C63 C62 C61 178.6(2) . . . . ?
C59 C60 C61 C62 0.3(3) . . . . ?
C59 C60 C61 C72 179.7(2) . . . . ?
C63 C62 C61 C60 -0.6(3) . . . . ?
C63 C62 C61 C72 180.0(2) . . . . ?
C1 C6 C7 C79 7.2(5) . . . . ?
C5 C6 C7 C79 -172.2(5) . . . . ?
C1 C6 C7 C16 -118.4(2) . . . . ?
C5 C6 C7 C16 62.2(3) . . . . ?
C1 C6 C7 C17 121.4(2) . . . . ?
C5 C6 C7 C17 -58.0(3) . . . . ?
C1 C6 C7 C8 -4.2(5) . . . . ?
C5 C6 C7 C8 176.3(4) . . . . ?
N1 C2 C3 C4 175.6(2) . . . . ?
C1 C2 C3 C4 -0.6(3) . . . . ?
O1 C13 C8 C9 166.8(5) . . . . ?
C12 C13 C8 C9 -4.5(9) . . . . ?
O1 C13 C8 C7 -19.8(9) . . . . ?
C12 C13 C8 C7 168.9(5) . . . . ?
C6 C7 C8 C13 14.1(9) . . . . ?
C16 C7 C8 C13 131.3(7) . . . . ?
C17 C7 C8 C13 -108.2(7) . . . . ?
C6 C7 C8 C9 -172.5(6) . . . . ?
C16 C7 C8 C9 -55.2(8) . . . . ?
C17 C7 C8 C9 65.2(8) . . . . ?
C70 C65 C64 C63 1.9(3) . . . . ?
C66 C65 C64 C63 -177.30(17) . . . . ?
C70 C65 C64 C73 121.7(2) . . . . ?
C66 C65 C64 C73 -57.5(3) . . . . ?
C70 C65 C64 C74 -117.8(2) . . . . ?
C66 C65 C64 C74 63.0(3) . . . . ?
C58 C63 C64 C65 -4.8(3) . . . . ?
C62 C63 C64 C65 176.53(18) . . . . ?
C58 C63 C64 C73 -124.3(2) . . . . ?
C62 C63 C64 C73 57.1(3) . . . . ?
C58 C63 C64 C74 115.2(3) . . . . ?
C62 C63 C64 C74 -63.4(3) . . . . ?
C28 C29 C38 C37 3.4(3) . . . . ?
C30 C29 C38 C37 -178.2(2) . . . . ?
C66 C67 C76 C75 108.8(2) . . . . ?
C68 C67 C76 C75 -71.2(2) . . . . ?
C43 C42 C53 C52 54.9(3) . . . . ?
C41 C42 C53 C52 -125.5(2) . . . . ?
C13 C12 C11 C10 -7.6(6) . . . . ?
N2 C12 C11 C10 -173.6(4) . . . . ?
C2 C3 C4 C5 -1.5(4) . . . . ?
C2 C3 C4 C15 172.4(3) . . . . ?
C2 C3 C4 C78 -159.4(5) . . . . ?
C3 C4 C5 C6 2.1(5) . . . . ?
C15 C4 C5 C6 -171.3(3) . . . . ?
C78 C4 C5 C6 162.3(5) . . . . ?
C1 C6 C5 C4 -0.7(4) . . . . ?
C7 C6 C5 C4 178.8(3) . . . . ?
C60 C61 C72 C71 166.8(3) . . . . ?
C62 C61 C72 C71 -13.8(5) . . . . ?
C13 C8 C9 C10 1.1(11) . . . . ?
C7 C8 C9 C10 -172.5(6) . . . . ?
C3 C4 C15 C14 -133.1(4) . . . . ?
C5 C4 C15 C14 40.4(6) . . . . ?
C8 C9 C10 C11 -1.2(9) . . . . ?
C8 C9 C10 C19 176.1(7) . . . . ?
C12 C11 C10 C9 4.6(8) . . . . ?
C12 C11 C10 C19 -172.8(5) . . . . ?
C9 C10 C19 C18 -95.4(7) . . . . ?
C11 C10 C19 C18 81.9(7) . . . . ?
C79 C80 C81 C82 1.3(9) . . . . ?
C79 C80 C81 C84 179.9(7) . . . . ?
C80 C81 C84 C83 113.1(7) . . . . ?
C82 C81 C84 C83 -68.3(8) . . . . ?
C80 C81 C82 C12 -4.5(8) . . . . ?
C84 C81 C82 C12 176.9(6) . . . . ?
C13 C12 C82 C81 4.4(6) . . . . ?
N2 C12 C82 C81 175.3(4) . . . . ?
O1 C13 C79 C80 -175.3(5) . . . . ?
C12 C13 C79 C80 -2.0(10) . . . . ?
O1 C13 C79 C7 8.1(11) . . . . ?
C12 C13 C79 C7 -178.6(5) . . . . ?
C81 C80 C79 C13 1.9(11) . . . . ?
C81 C80 C79 C7 178.4(6) . . . . ?
C6 C7 C79 C13 -10.6(10) . . . . ?
C16 C7 C79 C13 113.0(7) . . . . ?
C17 C7 C79 C13 -127.6(7) . . . . ?
C6 C7 C79 C80 173.1(7) . . . . ?
C16 C7 C79 C80 -63.3(10) . . . . ?
C17 C7 C79 C80 56.0(9) . . . . ?
C3 C4 C78 C77 118.1(9) . . . . ?
C5 C4 C78 C77 -40.8(10) . . . . ?

loop_
_smtbx_masks_void_nr
_smtbx_masks_void_average_x
_smtbx_masks_void_average_y
_smtbx_masks_void_average_z
_smtbx_masks_void_volume
_smtbx_masks_void_count_electrons
_smtbx_masks_void_content
1 0.000 0.000 0.000 75.7 16.9 '2 H2O'
2 0.000 0.500 0.500 75.7 16.9 '2 H2O'
